data_4502056
loop_
_publ_author_name
'Lapidus, Saul H.'
'Stephens, Peter W.'
'Arora, Kapildev K.'
'Shattock, Tanise R.'
'Zaworotko, Michael J.'

_publ_section_title
;
 A Comparison of Cocrystal Structure Solutions from Powder and Single
 Crystal Techniques
;
_journal_issue 10
_journal_name_full 'Crystal Growth &amp; Design'
_journal_page_first 4630
_journal_paper_doi 10.1021/cg1009237
_journal_volume 10
_journal_year 2010
_chemical_formula_moiety 'C12 H10 N2, C7 H6 O3'
_chemical_formula_sum 'C19 H16 N2 O3'
_chemical_formula_weight 320.34
_chemical_name_common '1:1 Co-crystal of 4HBA + BPEE'
_chemical_name_systematic
;
1:1 Co-crystal of 4-hydroxybenzoic acid and 1,2-bis(4-pyridyl)ethene 
;
_space_group_IT_number 2
_symmetry_cell_setting triclinic
_symmetry_space_group_name_Hall '-P 1'
_symmetry_space_group_name_H-M 'P -1'
_cell_angle_alpha 92.9882(28)
_cell_angle_beta 94.2670(28)
_cell_angle_gamma 103.8906(31)
_cell_formula_units_Z 2
_cell_length_a 6.20435(19)
_cell_length_b 7.10562(21)
_cell_length_c 18.61587(55)
_cell_measurement_temperature 300
_cell_volume 792.41(4)
_computing_cell_refinement TOPAS-Academic
_computing_data_collection SPEC
_computing_data_reduction TOPAS-Academic
_computing_structure_refinement TOPAS-Academic
_computing_structure_solution TOPAS-Academic
_diffrn_ambient_temperature 300
_diffrn_detector 'NaI scintillation counter'
_diffrn_measurement_device_type 'Huber diffractometer'
_diffrn_radiation_monochromator 'Si(111) channel cut'
_diffrn_radiation_type synchrotron
_diffrn_radiation_wavelength 0.69874
_diffrn_source synchrotron
_pd_block_diffractogram_id Saul_6
_pd_instr_location
;
X16C, National Synchrotron Light Source, Brookhaven National Laboratory
;
_pd_meas_2theta_range_inc 0.005
_pd_meas_2theta_range_max 35.0
_pd_meas_2theta_range_min 1.8
_pd_meas_number_of_points 6641
_pd_meas_scan_method step
_pd_proc_2theta_range_inc 0.005
_pd_proc_2theta_range_max 35.0
_pd_proc_2theta_range_min 1.8
_pd_proc_ls_background_function
;
7 Pearson-Voight peaks and Chebyshev polynomial with 94 coefficients
;
_pd_proc_ls_pref_orient_corr
;
none
;
_pd_proc_ls_profile_function
;
Simple_Axial_model function with Rp=9999,Rs=330 in TOPAS-Academic
;
_pd_proc_ls_prof_R_factor 0.03723
_pd_proc_ls_prof_wR_expected 0.01763
_pd_proc_ls_prof_wR_factor 0.04619
_pd_proc_wavelength 0.69874
_pd_spec_mounting
;
capillary
;
_pd_spec_mount_mode transmission
_pd_spec_shape cylinder
_refine_ls_goodness_of_fit_all 2.619
_refine_ls_number_parameters 94
_refine_ls_weighting_details 1/(sigma*sigma)
_refine_ls_weighting_scheme sigma
_cod_data_source_file cg1009237_si_006.cif
_cod_data_source_block Saul_6
_cod_depositor_comments
;
The following automatic conversions were performed:

'_symmetry_cell_setting' value 'Triclinic' changed to 'triclinic'
according to /home/saulius/struct/CIF-dictionaries/cif_core.dic
dictionary named 'cif_core.dic' version 2.4.2 from 2011-04-26.

Automatic conversion script
Id: cif_fix_values 1715 2011-07-08 13:25:40Z adriana 
;
_cod_original_cell_volume 792.407(43)
_cod_original_sg_symbol_H-M P-1
_cod_database_code 4502056

loop_
_symmetry_equiv_pos_site_id
_symmetry_equiv_pos_as_xyz
1 'x, y, z'
2 '-x, -y, -z'

loop_
_atom_site_label
_atom_site_type_symbol
_atom_site_symmetry_multiplicity
_atom_site_fract_x
_atom_site_fract_y
_atom_site_fract_z
_atom_site_occupancy
_atom_site_B_iso_or_equiv
C14 C 0 0.05882772 0.5323712 0.2751083 1 4.609(44)
C13 C 0 -0.1346474 0.5989729 0.2777921 1 4.609(44)
C12 C 0 -0.1598147 0.7566027 0.2391848 1 4.609(44)
C11 C 0 0.008493086 0.8476309 0.1978937 1 4.609(44)
C16 C 0 0.2019682 0.7810293 0.1952098 1 4.609(44)
C15 C 0 0.2271355 0.6233994 0.2338171 1 4.609(44)
C17 C 0 0.08625254 0.360602 0.3171786 1 4.609(44)
O17 O 0 -0.05523359 0.2846003 0.355938 1 4.609(44)
O18 O 0 0.2714764 0.30948 0.306481 1 4.609(44)
O19 O 0 -0.02609497 1.001495 0.1612499 1 4.609(44)
H13 H 0 -0.243215 0.5402547 0.3044271 1 4.609(44)
H12 H 0 -0.2846166 0.7995644 0.240916 1 4.609(44)
H15 H 0 0.3519374 0.5804377 0.2320859 1 4.609(44)
H16 H 0 0.3105358 0.8397474 0.1685748 1 4.609(44)
H18 H 0 0.3040316 0.209189 0.3288753 1 4.609(44)
H19 H 0 0.0784075 1.064183 0.133999 1 4.609(44)
C36 C 0 -0.09247603 0.4466953 -0.01680102 1 4.609(44)
C33 C 0 -0.2960044 0.3466823 0.02049238 1 4.609(44)
C32 C 0 -0.2816193 0.3418299 0.09549626 1 4.609(44)
N31 N 0 -0.6620559 0.1664607 0.08981595 1 4.609(44)
C31 C 0 -0.467548 0.2504654 0.1295648 1 4.609(44)
C35 C 0 -0.6760241 0.1711725 0.01698598 1 4.609(44)
C34 C 0 -0.4900953 0.262537 -0.01708257 1 4.609(44)
H32 H 0 -0.152406 0.397635 0.1219018 1 4.609(44)
H31 H 0 -0.4582688 0.2473353 0.1779464 1 4.609(44)
H35 H 0 -0.8052373 0.1153674 -0.009419522 1 4.609(44)
H34 H 0 -0.4993745 0.2656671 -0.06546413 1 4.609(44)
H36 H 0 -0.1117667 0.4451967 -0.06524313 1 4.609(44)
C26 C 0 0.5749901 0.4515017 0.4942828 1 4.609(44)
C23 C 0 0.6142209 0.2857462 0.538491 1 4.609(44)
C22 C 0 0.4632402 0.2074298 0.5874282 1 4.609(44)
N21 N 0 0.6804829 -0.01497934 0.6195097 1 4.609(44)
C21 C 0 0.4990786 0.05600757 0.6278136 1 4.609(44)
C25 C 0 0.8270876 0.06106714 0.5719909 1 4.609(44)
C24 C 0 0.7912492 0.2124893 0.5316055 1 4.609(44)
H22 H 0 0.3427318 0.254587 0.5929446 1 4.609(44)
H21 H 0 0.4016879 0.005489246 0.6593807 1 4.609(44)
H25 H 0 0.947596 0.01390993 0.5664746 1 4.609(44)
H24 H 0 0.8886399 0.2630077 0.5000384 1 4.609(44)
H26 H 0 0.677928 0.496064 0.4636196 1 4.609(44)

loop_
_atom_type_symbol
_atom_type_description
_atom_type_scat_dispersion_real
_atom_type_scat_dispersion_imag
_atom_type_scat_source
C C 0.0033 0.0016 'International Tables Vol C Tables 4.2.6.8 and 6.1.1.4'
H H 0.0000 0.0000 'International Tables Vol C Tables 4.2.6.8 and 6.1.1.4'
N N 0.0061 0.0033 'International Tables Vol C Tables 4.2.6.8 and 6.1.1.4'
O O 0.0106 0.0060 'International Tables Vol C Tables 4.2.6.8 and 6.1.1.4'

loop_
_geom_angle_atom_site_label_1
_geom_angle_atom_site_label_2
_geom_angle_atom_site_label_3
_geom_angle
_geom_angle_site_symmetry_1
_geom_angle_site_symmetry_3
_geom_angle_publ_flag
C17 O18 H18 120.00 . . no
C11 O19 H19 120.00 . . no
C21 N21 C25 120.00 . . yes
C31 N31 C35 120.00 . . yes
N21 C21 C22 120.00 . . yes
C21 C22 C23 120.00 . . no
C22 C23 C24 118.51(29) . . no
C24 C23 C26 121.504(80) . . no
C22 C23 C26 120.00 . . no
C23 C24 C25 121.504(80) . . no
N21 C25 C24 120.00 . . yes
C23 C26 C26 124.47(58) . 2_666 no
N21 C21 H21 120.00 . . no
C22 C21 H21 120.00 . . no
C21 C22 H22 120.00 . . no
C23 C22 H22 120.00 . . no
C25 C24 H24 120.00 . . no
C23 C24 H24 118.00 . . no
N21 C25 H25 120.00 . . no
C24 C25 H25 120.00 . . no
C23 C26 H26 116.00 . . no
C26 C26 H26 119.00 2_666 . no
N31 C31 C32 120.00 . . yes
C31 C32 C33 120.00 . . no
C34 C33 C36 121.504(80) . . no
C32 C33 C36 120.00 . . no
C32 C33 C34 118.51(29) . . no
C33 C34 C35 121.504(80) . . no
N31 C35 C34 120.00 . . yes
C33 C36 C36 124.56(61) . 2_565 no
N31 C31 H31 120.00 . . no
C32 C31 H31 120.00 . . no
C33 C32 H32 120.00 . . no
C31 C32 H32 120.00 . . no
C33 C34 H34 118.00 . . no
C35 C34 H34 120.00 . . no
C34 C35 H35 120.00 . . no
N31 C35 H35 120.00 . . no
C36 C36 H36 119.00 2_565 . no
C33 C36 H36 116.00 . . no
O19 C11 C16 122.7(14) . . yes
C12 C11 C16 120.00 . . no
O19 C11 C12 117.22(41) . . yes
C11 C12 C13 120.00 . . no
C12 C13 C14 120.00 . . no
C13 C14 C15 120.00 . . no
C15 C14 C17 120.00 . . no
C13 C14 C17 120.00 . . no
C14 C15 C16 120.00 . . no
C11 C16 C15 120.00 . . no
O18 C17 C14 112.79(47) . . yes
O17 C17 O18 126.44(72) . . yes
O17 C17 C14 120.78(54) . . yes
C11 C12 H12 120.00 . . no
C13 C12 H12 120.00 . . no
C12 C13 H13 120.00 . . no
C14 C13 H13 120.00 . . no
C14 C15 H15 120.00 . . no
C16 C15 H15 120.00 . . no
C11 C16 H16 120.00 . . no
C15 C16 H16 120.00 . . no

loop_
_geom_bond_atom_site_label_1
_geom_bond_atom_site_label_2
_geom_bond_distance
_geom_bond_site_symmetry_2
_geom_bond_publ_flag
O17 C17 1.2207(73) . yes
O18 C17 1.3112(72) . yes
O19 C11 1.3694(43) . yes
O18 H18 0.9000 . no
O19 H19 0.9000 . no
N21 C21 1.3548(18) . yes
N21 C25 1.3548(18) . yes
N31 C31 1.3548(18) . yes
N31 C35 1.3548(18) . yes
C21 C22 1.3952(12) . no
C22 C23 1.3952(12) . no
C23 C24 1.3350(27) . no
C23 C26 1.5273(52) . no
C24 C25 1.3952(12) . no
C26 C26 1.3071(76) 2_666 no
C21 H21 0.9000 . no
C22 H22 0.9000 . no
C24 H24 0.9000 . no
C25 H25 0.9000 . no
C26 H26 0.9000 . no
C31 C32 1.3952(12) . no
C32 C33 1.3952(12) . no
C33 C34 1.3350(27) . no
C33 C36 1.5273(52) . no
C34 C35 1.3952(12) . no
C36 C36 1.3071(76) 2_565 no
C31 H31 0.9000 . no
C32 H32 0.9000 . no
C34 H34 0.9000 . no
C35 H35 0.9000 . no
C36 H36 0.9000 . no
C11 C16 1.3952(12) . no
C11 C12 1.3952(12) . no
C12 C13 1.3952(12) . no
C13 C14 1.3952(12) . no
C14 C15 1.3952(12) . no
C14 C17 1.5204(72) . no
C15 C16 1.3952(12) . no
C12 H12 0.9000 . no
C13 H13 0.9000 . no
C15 H15 0.9000 . no
C16 H16 0.9000 . no

loop_
_geom_torsion_atom_site_label_1
_geom_torsion_atom_site_label_2
_geom_torsion_atom_site_label_3
_geom_torsion_atom_site_label_4
_geom_torsion
_geom_torsion_site_symmetry_3
_geom_torsion_site_symmetry_4
_geom_torsion_publ_flag
C25 N21 C21 C22 0.00 . . no
C21 N21 C25 C24 0.00 . . no
C35 N31 C31 C32 0.00 . . no
C31 N31 C35 C34 0.00 . . no
N21 C21 C22 C23 0.00 . . no
C21 C22 C23 C26 180.00 . . no
C21 C22 C23 C24 0.00 . . no
C24 C23 C26 C26 -169.49 . 2_666 no
C22 C23 C24 C25 0.00 . . no
C22 C23 C26 C26 10.51 . 2_666 no
C26 C23 C24 C25 180.00 . . no
C23 C24 C25 N21 0.00 . . no
C23 C26 C26 C23 179.98 2_666 2_666 no
N31 C31 C32 C33 0.02 . . no
C31 C32 C33 C36 179.98 . . no
C31 C32 C33 C34 -0.02 . . no
C32 C33 C34 C35 0.02 . . no
C36 C33 C34 C35 -179.98 . . no
C34 C33 C36 C36 170.53 . 2_565 no
C32 C33 C36 C36 -9.47 . 2_565 no
C33 C34 C35 N31 -0.02 . . no
C33 C36 C36 C33 -179.98 2_565 2_565 no
O19 C11 C12 C13 180.00 . . no
C16 C11 C12 C13 0.00 . . no
O19 C11 C16 C15 -179.98 . . no
C12 C11 C16 C15 -0.02 . . no
C11 C12 C13 C14 0.00 . . no
C12 C13 C14 C15 0.00 . . no
C12 C13 C14 C17 -180.00 . . no
C13 C14 C15 C16 0.02 . . no
C17 C14 C15 C16 179.98 . . no
C13 C14 C17 O17 -3.10 . . no
C13 C14 C17 O18 176.90 . . no
C15 C14 C17 O17 176.90 . . no
C15 C14 C17 O18 -3.10 . . no
C14 C15 C16 C11 -0.03 . . no
